data_1513214
loop_
_publ_author_name
'Vologzhanina, Anna V.'
'Korlyukov, Alexander A.'
'Avdeeva, Varvara V.'
'Polyakova, Irina N.'
'Malinina, Elena A.'
'Kuznetsov, Nikolai T.'

_publ_section_title
;
 Theoretical QTAIM, ELI-D, and Hirshfeld Surface Analysis of the Cu-(H)B
 Interaction in [Cu2(bipy)2B10H10].
;
_journal_issue 49
_journal_name_full 'The journal of physical chemistry. A'
_journal_page_first 13138
_journal_page_last 13150
_journal_paper_doi 10.1021/jp405270u
_journal_volume 117
_journal_year 2013
_chemical_formula_moiety 'C20 H26 B10 Cu2 N4'
_chemical_formula_sum 'C20 H26 B10 Cu2 N4'
_chemical_formula_weight 557.63
_chemical_name_systematic
; 
 ? 
;
_space_group_IT_number 9
_symmetry_cell_setting monoclinic
_symmetry_space_group_name_Hall 'C -2yc'
_symmetry_space_group_name_H-M 'C 1 c 1'
_atom_sites_solution_hydrogens geom
_atom_sites_solution_primary direct
_atom_sites_solution_secondary difmap
_audit_creation_method SHELXL-97
_cell_angle_alpha 90.00
_cell_angle_beta 101.6740(10)
_cell_angle_gamma 90.00
_cell_formula_units_Z 4
_cell_length_a 15.5479(11)
_cell_length_b 10.6631(8)
_cell_length_c 14.8450(11)
_cell_measurement_reflns_used 1469
_cell_measurement_temperature 100(2)
_cell_measurement_theta_max 27.41
_cell_measurement_theta_min 2.49
_cell_volume 2410.2(3)
_computing_cell_refinement 'APEX2 (Bruker, 2005)'
_computing_data_collection 'APEX2 (Bruker, 2005)'
_computing_data_reduction 'APEX2 (Bruker, 2005)'
_computing_molecular_graphics 'SHELXTL ver. 5.1 (Sheldrick, 2008)'
_computing_publication_material 'SHELXTL ver. 5.1 (Sheldrick, 2008)'
_computing_structure_refinement 'SHELXTL ver. 5.1 (Sheldrick, 2008)'
_computing_structure_solution 'SHELXTL ver. 5.1 (Sheldrick, 2008)'
_diffrn_ambient_temperature 100(2)
_diffrn_measured_fraction_theta_full 0.995
_diffrn_measured_fraction_theta_max 0.995
_diffrn_measurement_device_type 'Bruker Apex 2 CCD area detector'
_diffrn_measurement_method 'omega scans'
_diffrn_radiation_monochromator graphite
_diffrn_radiation_source 'fine-focus sealed tube'
_diffrn_radiation_type MoK\a
_diffrn_radiation_wavelength 0.71073
_diffrn_reflns_av_R_equivalents 0.0266
_diffrn_reflns_av_sigmaI/netI 0.0688
_diffrn_reflns_limit_h_max 19
_diffrn_reflns_limit_h_min -19
_diffrn_reflns_limit_k_max 13
_diffrn_reflns_limit_k_min -13
_diffrn_reflns_limit_l_max 18
_diffrn_reflns_limit_l_min -18
_diffrn_reflns_number 15168
_diffrn_reflns_theta_full 26.00
_diffrn_reflns_theta_max 26.00
_diffrn_reflns_theta_min 1.40
_exptl_absorpt_coefficient_mu 1.784
_exptl_absorpt_correction_T_max 0.978
_exptl_absorpt_correction_T_min 0.916
_exptl_absorpt_correction_type multi-scan
_exptl_absorpt_process_details 'SADABS (Sheldrick, 1998)'
_exptl_crystal_colour red
_exptl_crystal_density_diffrn 1.537
_exptl_crystal_density_method 'not measured'
_exptl_crystal_description needle
_exptl_crystal_F_000 1128
_exptl_crystal_size_max 0.280
_exptl_crystal_size_mid 0.090
_exptl_crystal_size_min 0.080
_refine_diff_density_max 3.968
_refine_diff_density_min -0.586
_refine_diff_density_rms 0.122
_refine_ls_abs_structure_details 'Flack H D (1983), Acta Cryst. A39, 876-881'
_refine_ls_abs_structure_Flack 0.00(11)
_refine_ls_extinction_method none
_refine_ls_goodness_of_fit_ref 0.990
_refine_ls_hydrogen_treatment mixed
_refine_ls_matrix_type full
_refine_ls_number_parameters 340
_refine_ls_number_reflns 4683
_refine_ls_number_restraints 18
_refine_ls_restrained_S_all 0.990
_refine_ls_R_factor_all 0.0561
_refine_ls_R_factor_gt 0.0506
_refine_ls_shift/su_max 0.000
_refine_ls_shift/su_mean 0.000
_refine_ls_structure_factor_coef Fsqd
_refine_ls_weighting_details 'calc w=1/[\s^2^(Fo^2^)+(0.0400P)^2^+18.0000P] where P=(Fo^2^+2Fc^2^)/3'
_refine_ls_weighting_scheme calc
_refine_ls_wR_factor_gt 0.1115
_refine_ls_wR_factor_ref 0.1127
_reflns_number_gt 3932
_reflns_number_total 4683
_reflns_threshold_expression I>2\s(I)
_cod_data_source_file jp405270u_si_002.cif
_cod_data_source_block a
_cod_depositor_comments
;
The following automatic conversions were performed:

'_symmetry_cell_setting' value 'Monoclinic' changed to 'monoclinic'
according to /home/saulius/struct/CIF-dictionaries/cif_core.dic
dictionary named 'cif_core.dic' version 2.4.2 from 2011-04-26.

Automatic conversion script
Id: cif_fix_values 1891 2012-01-12 08:04:46Z andrius 
;
_cod_original_sg_symbol_H-M 'C c'
_cod_database_code 1513214

loop_
_symmetry_equiv_pos_as_xyz
'x, y, z'
'x, -y, z+1/2'
'x+1/2, y+1/2, z'
'x+1/2, -y+1/2, z+1/2'

loop_
_atom_site_label
_atom_site_type_symbol
_atom_site_fract_x
_atom_site_fract_y
_atom_site_fract_z
_atom_site_U_iso_or_equiv
_atom_site_adp_type
_atom_site_occupancy
_atom_site_symmetry_multiplicity
_atom_site_calc_flag
_atom_site_refinement_flags
Cu1 Cu 0.06550(5) 0.36602(6) 0.10822(5) 0.01593(18) Uani 1 1 d .
Cu2 Cu 0.00492(5) 0.80074(8) -0.15731(6) 0.0218(2) Uani 1 1 d .
B1 B -0.0452(5) 0.3903(7) -0.0138(5) 0.0134(15) Uani 1 1 d .
H1 H -0.0471 0.2873 -0.0189 0.016 Uiso 1 1 d R
B2 B 0.0383(4) 0.4979(6) -0.0131(4) 0.0084(12) Uani 1 1 d D
H2 H 0.1054(18) 0.457(5) -0.009(4) 0.010 Uiso 1 1 d D
B3 B -0.0581(4) 0.4855(6) -0.1080(5) 0.0121(14) Uani 1 1 d .
H3 H -0.0656 0.4410 -0.1775 0.014 Uiso 1 1 calc R
B4 B -0.1317(4) 0.4897(6) -0.0246(5) 0.0121(13) Uani 1 1 d .
H4 H -0.1981 0.4473 -0.0274 0.014 Uiso 1 1 calc R
B5 B -0.0377(4) 0.5026(6) 0.0707(4) 0.0083(13) Uani 1 1 d D
H5 H -0.030(4) 0.490(6) 0.1469(8) 0.010 Uiso 1 1 d D
B6 B 0.0008(4) 0.6317(6) -0.0833(5) 0.0114(13) Uani 1 1 d D
H6 H 0.050(3) 0.666(6) -0.123(4) 0.014 Uiso 1 1 d D
B7 B -0.1198(4) 0.6266(6) -0.0927(4) 0.0103(13) Uani 1 1 d .
H7 H -0.1753 0.6581 -0.1484 0.012 Uiso 1 1 calc R
B8 B -0.1048(4) 0.6375(6) 0.0313(4) 0.0107(13) Uani 1 1 d .
H8 H -0.1486 0.6783 0.0750 0.013 Uiso 1 1 calc R
B9 B 0.0153(4) 0.6433(6) 0.0421(4) 0.0114(13) Uani 1 1 d .
H9 H 0.0680 0.6880 0.0950 0.014 Uiso 1 1 calc R
B10 B -0.0545(4) 0.7391(6) -0.0307(5) 0.0104(13) Uani 1 1 d D
H10 H -0.063(4) 0.8418(14) -0.045(4) 0.012 Uiso 1 1 d D
N1 N 0.1095(3) 0.1885(4) 0.1360(3) 0.0117(10) Uani 1 1 d U
N2 N 0.1709(3) 0.4024(5) 0.2152(4) 0.0116(12) Uani 1 1 d .
N3 N -0.0798(3) 0.8539(5) -0.2768(4) 0.0172(12) Uani 1 1 d .
N4 N 0.0488(4) 0.9776(5) -0.1664(4) 0.0172(12) Uani 1 1 d .
C1 C 0.0750(4) 0.0865(5) 0.0947(4) 0.0135(13) Uani 1 1 d .
H1A H 0.0222 0.0935 0.0498 0.016 Uiso 1 1 calc R
C2 C 0.1124(4) -0.0321(6) 0.1135(4) 0.0174(13) Uani 1 1 d .
H2A H 0.0865 -0.1041 0.0812 0.021 Uiso 1 1 calc R
C3 C 0.1877(4) -0.0415(6) 0.1801(4) 0.0165(13) Uani 1 1 d .
H3A H 0.2148 -0.1208 0.1947 0.020 Uiso 1 1 calc R
C4 C 0.2239(4) 0.0656(6) 0.2258(4) 0.0150(13) Uani 1 1 d .
H4A H 0.2760 0.0605 0.2720 0.018 Uiso 1 1 calc R
C5 C 0.1831(4) 0.1794(5) 0.2032(4) 0.0093(11) Uani 1 1 d .
C6 C 0.2150(4) 0.2989(6) 0.2485(4) 0.0109(11) Uani 1 1 d .
C7 C 0.2875(4) 0.3053(6) 0.3212(4) 0.0130(12) Uani 1 1 d .
H7A H 0.3195 0.2317 0.3429 0.016 Uiso 1 1 calc R
C8 C 0.3118(4) 0.4195(6) 0.3609(4) 0.0135(13) Uani 1 1 d U
H8A H 0.3598 0.4251 0.4118 0.016 Uiso 1 1 calc R
C9 C 0.2659(4) 0.5274(6) 0.3265(4) 0.0153(13) Uani 1 1 d .
H9A H 0.2822 0.6076 0.3522 0.018 Uiso 1 1 calc R
C10 C 0.1956(4) 0.5127(6) 0.2533(4) 0.0150(13) Uani 1 1 d .
H10A H 0.1635 0.5852 0.2291 0.018 Uiso 1 1 calc R
C11 C -0.1384(4) 0.7846(7) -0.3329(5) 0.0229(15) Uani 1 1 d .
H11A H -0.1387 0.6964 -0.3240 0.027 Uiso 1 1 calc R
C12 C -0.1996(4) 0.8375(7) -0.4044(5) 0.0223(15) Uani 1 1 d .
H12A H -0.2422 0.7862 -0.4422 0.027 Uiso 1 1 calc R
C13 C -0.1977(4) 0.9625(7) -0.4195(5) 0.0210(15) Uani 1 1 d .
H13A H -0.2394 1.0001 -0.4676 0.025 Uiso 1 1 calc R
C14 C -0.1347(4) 1.0347(7) -0.3644(4) 0.0201(14) Uani 1 1 d .
H14A H -0.1305 1.1220 -0.3754 0.024 Uiso 1 1 calc R
C15 C -0.0770(4) 0.9767(6) -0.2916(4) 0.0157(13) Uani 1 1 d .
C16 C -0.0071(4) 1.0474(6) -0.2290(4) 0.0159(13) Uani 1 1 d .
C17 C 0.0024(5) 1.1778(6) -0.2307(5) 0.0280(17) Uani 1 1 d .
H17A H -0.0376 1.2270 -0.2732 0.034 Uiso 1 1 calc R
C18 C 0.0712(5) 1.2352(7) -0.1693(6) 0.0329(18) Uani 1 1 d .
H18A H 0.0775 1.3238 -0.1686 0.039 Uiso 1 1 calc R
C19 C 0.1295(5) 1.1618(7) -0.1099(5) 0.0294(19) Uani 1 1 d .
H19A H 0.1782 1.1977 -0.0690 0.035 Uiso 1 1 calc R
C20 C 0.1148(4) 1.0343(7) -0.1117(5) 0.0201(15) Uani 1 1 d .
H20A H 0.1551 0.9836 -0.0705 0.024 Uiso 1 1 calc R

loop_
_atom_site_aniso_label
_atom_site_aniso_U_11
_atom_site_aniso_U_22
_atom_site_aniso_U_33
_atom_site_aniso_U_23
_atom_site_aniso_U_13
_atom_site_aniso_U_12
Cu1 0.0163(4) 0.0093(3) 0.0181(4) 0.0024(4) -0.0064(3) 0.0009(4)
Cu2 0.0220(4) 0.0179(4) 0.0258(5) 0.0095(4) 0.0053(3) 0.0030(4)
B1 0.014(4) 0.008(3) 0.016(4) 0.000(3) -0.001(3) -0.002(3)
B2 0.008(3) 0.007(3) 0.010(3) 0.004(2) 0.001(3) 0.002(2)
B3 0.012(3) 0.008(3) 0.012(3) 0.000(3) -0.009(3) -0.003(3)
B4 0.011(3) 0.011(3) 0.012(3) -0.001(3) -0.003(3) -0.002(3)
B5 0.008(3) 0.008(3) 0.008(3) 0.000(2) -0.002(2) -0.003(3)
B6 0.013(3) 0.006(3) 0.015(3) 0.001(3) 0.004(3) 0.001(3)
B7 0.009(3) 0.010(3) 0.012(3) -0.001(3) 0.000(2) 0.000(3)
B8 0.011(3) 0.010(3) 0.011(3) -0.002(3) 0.001(3) 0.004(3)
B9 0.015(3) 0.008(3) 0.010(3) -0.005(3) 0.001(3) -0.001(3)
B10 0.010(3) 0.005(3) 0.014(3) 0.000(2) -0.002(3) 0.000(2)
N1 0.008(2) 0.007(2) 0.017(2) 0.0037(19) -0.0043(18) 0.0022(18)
N2 0.010(3) 0.013(3) 0.011(3) 0.001(2) 0.000(2) 0.000(2)
N3 0.012(3) 0.022(3) 0.019(3) 0.003(2) 0.005(2) 0.001(2)
N4 0.016(3) 0.017(3) 0.019(3) 0.005(2) 0.006(2) 0.004(2)
C1 0.010(3) 0.013(3) 0.018(3) 0.000(3) 0.004(2) -0.001(3)
C2 0.022(3) 0.009(3) 0.021(3) -0.002(2) 0.003(3) 0.003(3)
C3 0.018(3) 0.011(3) 0.022(3) 0.007(2) 0.007(3) 0.001(2)
C4 0.012(3) 0.019(3) 0.014(3) 0.008(2) 0.001(2) 0.007(2)
C5 0.007(3) 0.012(3) 0.008(3) 0.003(2) 0.001(2) 0.000(2)
C6 0.012(3) 0.012(3) 0.009(3) 0.005(2) 0.002(2) -0.001(2)
C7 0.012(3) 0.017(3) 0.009(3) 0.007(2) 0.000(2) 0.004(2)
C8 0.010(3) 0.020(3) 0.007(2) -0.003(2) -0.005(2) 0.003(2)
C9 0.021(3) 0.015(3) 0.011(3) -0.003(2) 0.006(3) -0.003(3)
C10 0.018(3) 0.016(3) 0.012(3) 0.005(3) 0.005(2) 0.005(3)
C11 0.023(3) 0.024(4) 0.026(4) 0.005(3) 0.013(3) 0.005(3)
C12 0.016(3) 0.035(4) 0.016(3) 0.001(3) 0.002(3) -0.002(3)
C13 0.013(3) 0.035(4) 0.015(3) 0.011(3) 0.004(3) 0.010(3)
C14 0.017(3) 0.028(4) 0.017(3) 0.011(3) 0.008(3) 0.010(3)
C15 0.015(3) 0.018(3) 0.016(3) 0.010(3) 0.008(3) 0.004(3)
C16 0.012(3) 0.018(3) 0.021(3) 0.011(3) 0.010(3) 0.005(2)
C17 0.030(4) 0.022(3) 0.039(4) 0.015(3) 0.023(3) 0.014(3)
C18 0.032(4) 0.023(4) 0.053(5) -0.007(4) 0.030(4) -0.008(3)
C19 0.034(4) 0.028(4) 0.033(4) -0.012(3) 0.025(4) -0.012(3)
C20 0.015(3) 0.028(4) 0.018(3) -0.004(3) 0.007(3) -0.001(3)

loop_
_atom_type_symbol
_atom_type_description
_atom_type_scat_dispersion_real
_atom_type_scat_dispersion_imag
_atom_type_scat_source
C C 0.0033 0.0016 'International Tables Vol C Tables 4.2.6.8 and 6.1.1.4'
H H 0.0000 0.0000 'International Tables Vol C Tables 4.2.6.8 and 6.1.1.4'
B B 0.0013 0.0007 'International Tables Vol C Tables 4.2.6.8 and 6.1.1.4'
N N 0.0061 0.0033 'International Tables Vol C Tables 4.2.6.8 and 6.1.1.4'
Cu Cu 0.3201 1.2651 'International Tables Vol C Tables 4.2.6.8 and 6.1.1.4'

loop_
_geom_angle_atom_site_label_1
_geom_angle_atom_site_label_2
_geom_angle_atom_site_label_3
_geom_angle
N1 Cu1 N2 80.6(2)
N1 Cu1 B5 152.5(2)
N2 Cu1 B5 120.2(2)
N1 Cu1 B1 116.3(2)
N2 Cu1 B1 162.4(2)
B5 Cu1 B1 46.0(3)
N1 Cu1 B2 138.2(2)
N2 Cu1 B2 119.0(2)
B5 Cu1 B2 50.4(2)
B1 Cu1 B2 45.2(2)
N1 Cu1 H5 138.1(12)
N2 Cu1 H5 99.3(11)
B5 Cu1 H5 30.2(4)
B1 Cu1 H5 71.8(9)
B2 Cu1 H5 78.5(7)
N4 Cu2 N3 81.4(2)
N4 Cu2 B6 151.1(2)
N3 Cu2 B6 126.8(2)
N4 Cu2 B10 120.5(2)
N3 Cu2 B10 118.6(2)
B6 Cu2 B10 44.7(2)
N4 Cu2 H6 135.3(16)
N3 Cu2 H6 132(2)
B6 Cu2 H6 31.5(4)
B10 Cu2 H6 73.6(9)
B4 B1 B3 65.9(4)
B4 B1 B5 64.4(4)
B3 B1 B5 99.3(5)
B4 B1 B2 99.5(5)
B3 B1 B2 64.8(4)
B5 B1 B2 66.0(4)
B4 B1 Cu1 127.7(5)
B3 B1 Cu1 132.3(4)
B5 B1 Cu1 64.2(3)
B2 B1 Cu1 67.7(3)
B4 B1 H1 127.5
B3 B1 H1 122.8
B5 B1 H1 137.8
B2 B1 H1 132.2
Cu1 B1 H1 86.9
B1 B2 B6 111.6(5)
B1 B2 B9 110.6(5)
B6 B2 B9 60.9(4)
B1 B2 B3 56.9(4)
B6 B2 B3 59.6(3)
B9 B2 B3 101.6(4)
B1 B2 B5 56.7(4)
B6 B2 B5 100.9(4)
B9 B2 B5 58.2(3)
B3 B2 B5 89.1(4)
B1 B2 Cu1 67.1(3)
B6 B2 Cu1 161.1(4)
B9 B2 Cu1 101.2(3)
B3 B2 Cu1 123.9(4)
B5 B2 Cu1 62.0(3)
B1 B2 H2 116(3)
B6 B2 H2 122(3)
B9 B2 H2 125(3)
B3 B2 H2 128(3)
B5 B2 H2 133(3)
Cu1 B2 H2 72(3)
B1 B3 B6 112.1(5)
B1 B3 B7 111.5(5)
B6 B3 B7 61.3(4)
B1 B3 B2 58.2(4)
B6 B3 B2 58.8(3)
B7 B3 B2 102.3(4)
B1 B3 B4 56.8(4)
B6 B3 B4 101.5(4)
B7 B3 B4 59.0(4)
B2 B3 B4 90.2(4)
B1 B3 H3 118.4
B6 B3 H3 120.5
B7 B3 H3 120.3
B2 B3 H3 130.7
B4 B3 H3 131.6
B1 B4 B8 113.6(5)
B1 B4 B7 112.9(5)
B8 B4 B7 60.5(4)
B1 B4 B5 58.5(4)
B8 B4 B5 59.9(4)
B7 B4 B5 102.5(4)
B1 B4 B3 57.4(4)
B8 B4 B3 102.3(4)
B7 B4 B3 59.8(4)
B5 B4 B3 90.8(4)
B1 B4 H4 117.4
B8 B4 H4 120.0
B7 B4 H4 120.2
B5 B4 H4 130.4
B3 B4 H4 131.0
B1 B5 B8 111.7(5)
B1 B5 B9 112.0(5)
B8 B5 B9 61.5(4)
B1 B5 B4 57.1(4)
B8 B5 B4 59.2(4)
B9 B5 B4 102.3(4)
B1 B5 B2 57.2(4)
B8 B5 B2 101.9(4)
B9 B5 B2 59.2(3)
B4 B5 B2 89.9(4)
B1 B5 Cu1 69.8(3)
B8 B5 Cu1 167.0(4)
B9 B5 Cu1 105.7(4)
B4 B5 Cu1 126.0(4)
B2 B5 Cu1 67.6(3)
B1 B5 H5 129(3)
B8 B5 H5 111(3)
B9 B5 H5 112(3)
B4 B5 H5 133(3)
B2 B5 H5 135(3)
Cu1 B5 H5 75(3)
B10 B6 B2 113.7(5)
B10 B6 B3 112.9(5)
B2 B6 B3 61.6(3)
B10 B6 B9 57.5(4)
B2 B6 B9 60.3(4)
B3 B6 B9 102.6(4)
B10 B6 B7 57.4(4)
B2 B6 B7 103.1(4)
B3 B6 B7 59.7(4)
B9 B6 B7 89.6(4)
B10 B6 Cu2 74.8(3)
B2 B6 Cu2 159.7(4)
B3 B6 Cu2 134.1(4)
B9 B6 Cu2 117.3(4)
B7 B6 Cu2 97.0(3)
B10 B6 H6 119(3)
B2 B6 H6 113(3)
B3 B6 H6 123(3)
B9 B6 H6 124(3)
B7 B6 H6 139(3)
Cu2 B6 H6 50(3)
B10 B7 B4 112.4(5)
B10 B7 B8 57.9(4)
B4 B7 B8 59.3(4)
B10 B7 B3 112.0(4)
B4 B7 B3 61.2(4)
B8 B7 B3 102.5(4)
B10 B7 B6 57.2(4)
B4 B7 B6 101.5(4)
B8 B7 B6 90.1(4)
B3 B7 B6 58.9(3)
B10 B7 H7 118.1
B4 B7 H7 120.3
B8 B7 H7 130.7
B3 B7 H7 120.2
B6 B7 H7 131.7
B10 B8 B4 113.4(5)
B10 B8 B5 112.5(5)
B4 B8 B5 60.9(4)
B10 B8 B7 58.2(4)
B4 B8 B7 60.2(4)
B5 B8 B7 103.0(4)
B10 B8 B9 57.3(4)
B4 B8 B9 102.0(4)
B5 B8 B9 59.3(3)
B7 B8 B9 90.6(4)
B10 B8 H8 117.7
B4 B8 H8 119.8
B5 B8 H8 120.1
B7 B8 H8 130.2
B9 B8 H8 131.4
B10 B9 B5 112.6(5)
B10 B9 B2 112.4(4)
B5 B9 B2 62.5(4)
B10 B9 B6 57.7(4)
B5 B9 B6 102.4(4)
B2 B9 B6 58.8(3)
B10 B9 B8 57.4(4)
B5 B9 B8 59.3(4)
B2 B9 B8 102.7(4)
B6 B9 B8 89.7(4)
B10 B9 H9 118.0
B5 B9 H9 119.6
B2 B9 H9 119.7
B6 B9 H9 131.5
B8 B9 H9 131.3
B6 B10 B9 64.9(4)
B6 B10 B7 65.5(4)
B9 B10 B7 98.8(4)
B6 B10 B8 98.5(4)
B9 B10 B8 65.2(4)
B7 B10 B8 63.9(4)
B6 B10 Cu2 60.5(3)
B9 B10 Cu2 111.8(4)
B7 B10 Cu2 93.0(4)
B8 B10 Cu2 154.8(4)
B6 B10 H10 128(3)
B9 B10 H10 138(3)
B7 B10 H10 123(3)
B8 B10 H10 133(3)
Cu2 B10 H10 68(3)
C1 N1 C5 119.2(5)
C1 N1 Cu1 126.3(4)
C5 N1 Cu1 114.6(4)
C10 N2 C6 119.4(5)
C10 N2 Cu1 127.4(4)
C6 N2 Cu1 113.2(4)
C11 N3 C15 119.1(6)
C11 N3 Cu2 128.6(5)
C15 N3 Cu2 112.1(4)
C20 N4 C16 118.6(5)
C20 N4 Cu2 128.2(4)
C16 N4 Cu2 112.4(4)
N1 C1 C2 123.0(6)
N1 C1 H1A 118.5
C2 C1 H1A 118.5
C3 C2 C1 118.0(6)
C3 C2 H2A 121.0
C1 C2 H2A 121.0
C2 C3 C4 119.6(6)
C2 C3 H3A 120.2
C4 C3 H3A 120.2
C5 C4 C3 118.9(5)
C5 C4 H4A 120.6
C3 C4 H4A 120.6
N1 C5 C4 121.3(5)
N1 C5 C6 115.3(5)
C4 C5 C6 123.5(5)
N2 C6 C7 121.2(6)
N2 C6 C5 116.2(5)
C7 C6 C5 122.6(5)
C8 C7 C6 119.0(5)
C8 C7 H7A 120.5
C6 C7 H7A 120.5
C7 C8 C9 119.9(5)
C7 C8 H8A 120.1
C9 C8 H8A 120.1
C10 C9 C8 117.3(6)
C10 C9 H9A 121.4
C8 C9 H9A 121.4
N2 C10 C9 123.3(6)
N2 C10 H10A 118.4
C9 C10 H10A 118.4
N3 C11 C12 121.9(7)
N3 C11 H11A 119.0
C12 C11 H11A 119.0
C13 C12 C11 119.4(7)
C13 C12 H12A 120.3
C11 C12 H12A 120.3
C12 C13 C14 119.2(6)
C12 C13 H13A 120.4
C14 C13 H13A 120.4
C13 C14 C15 118.6(6)
C13 C14 H14A 120.7
C15 C14 H14A 120.7
N3 C15 C14 121.7(6)
N3 C15 C16 116.2(5)
C14 C15 C16 122.1(6)
N4 C16 C17 120.1(6)
N4 C16 C15 115.8(5)
C17 C16 C15 124.1(6)
C16 C17 C18 119.6(7)
C16 C17 H17A 120.2
C18 C17 H17A 120.2
C19 C18 C17 119.2(7)
C19 C18 H18A 120.4
C17 C18 H18A 120.4
C18 C19 C20 117.7(7)
C18 C19 H19A 121.2
C20 C19 H19A 121.2
N4 C20 C19 124.7(7)
N4 C20 H20A 117.7
C19 C20 H20A 117.7

loop_
_geom_bond_atom_site_label_1
_geom_bond_atom_site_label_2
_geom_bond_distance
Cu1 N1 2.026(5)
Cu1 N2 2.075(5)
Cu1 B5 2.156(7)
Cu1 B1 2.247(7)
Cu1 B2 2.256(6)
Cu1 H5 2.15(6)
Cu2 N4 2.019(5)
Cu2 N3 2.064(5)
Cu2 B6 2.119(7)
Cu2 B10 2.349(7)
Cu2 H6 1.63(6)
B1 B4 1.694(10)
B1 B3 1.707(10)
B1 B5 1.722(10)
B1 B2 1.732(9)
B1 H1 1.1001
B2 B6 1.793(9)
B2 B9 1.822(9)
B2 B3 1.843(8)
B2 B5 1.882(9)
B2 H2 1.121(5)
B3 B6 1.808(9)
B3 B7 1.822(9)
B3 B4 1.849(10)
B3 H3 1.1200
B4 B8 1.791(9)
B4 B7 1.807(9)
B4 B5 1.821(9)
B4 H4 1.1200
B5 B8 1.803(9)
B5 B9 1.803(9)
B5 H5 1.121(5)
B6 B10 1.711(9)
B6 B9 1.833(9)
B6 B7 1.852(9)
B6 H6 1.120(5)
B7 B10 1.714(9)
B7 B8 1.812(9)
B7 H7 1.1200
B8 B10 1.710(9)
B8 B9 1.842(9)
B8 H8 1.1200
B9 B10 1.707(9)
B9 H9 1.1200
B10 H10 1.119(5)
N1 C1 1.310(8)
N1 C5 1.360(7)
N2 C10 1.327(8)
N2 C6 1.340(8)
N3 C11 1.328(9)
N3 C15 1.330(8)
N4 C20 1.321(9)
N4 C16 1.358(8)
C1 C2 1.396(8)
C1 H1A 0.9500
C2 C3 1.375(9)
C2 H2A 0.9500
C3 C4 1.388(9)
C3 H3A 0.9500
C4 C5 1.379(8)
C4 H4A 0.9500
C5 C6 1.479(8)
C6 C7 1.395(8)
C7 C8 1.372(8)
C7 H7A 0.9500
C8 C9 1.396(8)
C8 H8A 0.9500
C9 C10 1.385(9)
C9 H9A 0.9500
C10 H10A 0.9500
C11 C12 1.393(10)
C11 H11A 0.9500
C12 C13 1.353(10)
C12 H12A 0.9500
C13 C14 1.378(10)
C13 H13A 0.9500
C14 C15 1.401(8)
C14 H14A 0.9500
C15 C16 1.486(9)
C16 C17 1.398(9)
C17 C18 1.397(11)
C17 H17A 0.9500
C18 C19 1.374(11)
C18 H18A 0.9500
C19 C20 1.378(10)
C19 H19A 0.9500
C20 H20A 0.9500

loop_
_geom_torsion_atom_site_label_1
_geom_torsion_atom_site_label_2
_geom_torsion_atom_site_label_3
_geom_torsion_atom_site_label_4
_geom_torsion
N1 Cu1 B1 B4 142.3(5)
N2 Cu1 B1 B4 -54.6(13)
B5 Cu1 B1 B4 -11.6(5)
B2 Cu1 B1 B4 -84.8(6)
N1 Cu1 B1 B3 -127.5(6)
N2 Cu1 B1 B3 35.7(13)
B5 Cu1 B1 B3 78.7(6)
B2 Cu1 B1 B3 5.5(5)
N1 Cu1 B1 B5 153.9(3)
N2 Cu1 B1 B5 -43.0(11)
B2 Cu1 B1 B5 -73.2(4)
N1 Cu1 B1 B2 -132.9(3)
N2 Cu1 B1 B2 30.2(11)
B5 Cu1 B1 B2 73.2(4)
B4 B1 B2 B6 -32.6(6)
B3 B1 B2 B6 24.9(5)
B5 B1 B2 B6 -89.0(5)
Cu1 B1 B2 B6 -159.6(5)
B4 B1 B2 B9 33.2(6)
B3 B1 B2 B9 90.7(5)
B5 B1 B2 B9 -23.2(4)
Cu1 B1 B2 B9 -93.8(4)
B4 B1 B2 B3 -57.5(4)
B5 B1 B2 B3 -113.9(5)
Cu1 B1 B2 B3 175.5(4)
B4 B1 B2 B5 56.4(4)
B3 B1 B2 B5 113.9(5)
Cu1 B1 B2 B5 -70.6(3)
B4 B1 B2 Cu1 127.0(4)
B3 B1 B2 Cu1 -175.5(4)
B5 B1 B2 Cu1 70.6(3)
N1 Cu1 B2 B1 80.1(4)
N2 Cu1 B2 B1 -170.0(3)
B5 Cu1 B2 B1 -63.3(4)
N1 Cu1 B2 B6 170.1(11)
N2 Cu1 B2 B6 -79.9(13)
B5 Cu1 B2 B6 26.8(12)
B1 Cu1 B2 B6 90.0(13)
N1 Cu1 B2 B9 -172.1(3)
N2 Cu1 B2 B9 -62.1(4)
B5 Cu1 B2 B9 44.6(3)
B1 Cu1 B2 B9 107.8(5)
N1 Cu1 B2 B3 75.5(5)
N2 Cu1 B2 B3 -174.5(4)
B5 Cu1 B2 B3 -67.8(5)
B1 Cu1 B2 B3 -4.5(4)
N1 Cu1 B2 B5 143.3(3)
N2 Cu1 B2 B5 -106.7(3)
B1 Cu1 B2 B5 63.3(4)
B4 B1 B3 B6 89.6(5)
B5 B1 B3 B6 33.1(6)
B2 B1 B3 B6 -24.7(5)
Cu1 B1 B3 B6 -30.3(8)
B4 B1 B3 B7 22.9(5)
B5 B1 B3 B7 -33.5(6)
B2 B1 B3 B7 -91.4(5)
Cu1 B1 B3 B7 -97.0(6)
B4 B1 B3 B2 114.3(4)
B5 B1 B3 B2 57.9(4)
Cu1 B1 B3 B2 -5.6(5)
B5 B1 B3 B4 -56.4(4)
B2 B1 B3 B4 -114.3(4)
Cu1 B1 B3 B4 -119.9(7)
B6 B2 B3 B1 -153.0(5)
B9 B2 B3 B1 -107.1(5)
B5 B2 B3 B1 -49.9(4)
Cu1 B2 B3 B1 5.0(5)
B1 B2 B3 B6 153.0(5)
B9 B2 B3 B6 45.9(4)
B5 B2 B3 B6 103.2(4)
Cu1 B2 B3 B6 158.0(5)
B1 B2 B3 B7 107.9(5)
B6 B2 B3 B7 -45.2(4)
B9 B2 B3 B7 0.8(5)
B5 B2 B3 B7 58.0(4)
Cu1 B2 B3 B7 112.8(4)
B1 B2 B3 B4 49.7(4)
B6 B2 B3 B4 -103.4(4)
B9 B2 B3 B4 -57.5(4)
B5 B2 B3 B4 -0.2(4)
Cu1 B2 B3 B4 54.6(5)
B3 B1 B4 B8 -89.8(5)
B5 B1 B4 B8 24.5(5)
B2 B1 B4 B8 -33.0(6)
Cu1 B1 B4 B8 36.1(8)
B3 B1 B4 B7 -23.3(5)
B5 B1 B4 B7 91.0(5)
B2 B1 B4 B7 33.4(6)
Cu1 B1 B4 B7 102.5(6)
B3 B1 B4 B5 -114.3(5)
B2 B1 B4 B5 -57.5(4)
Cu1 B1 B4 B5 11.6(5)
B5 B1 B4 B3 114.3(5)
B2 B1 B4 B3 56.8(4)
Cu1 B1 B4 B3 125.8(6)
B6 B3 B4 B1 -109.0(5)
B7 B3 B4 B1 -155.0(5)
B2 B3 B4 B1 -50.8(4)
B1 B3 B4 B8 110.3(5)
B6 B3 B4 B8 1.3(5)
B7 B3 B4 B8 -44.7(4)
B2 B3 B4 B8 59.5(4)
B1 B3 B4 B7 155.0(5)
B6 B3 B4 B7 46.0(4)
B2 B3 B4 B7 104.2(4)
B1 B3 B4 B5 51.0(4)
B6 B3 B4 B5 -58.0(4)
B7 B3 B4 B5 -104.0(4)
B2 B3 B4 B5 0.2(4)
B4 B1 B5 B8 -24.0(5)
B3 B1 B5 B8 33.5(6)
B2 B1 B5 B8 90.5(5)
Cu1 B1 B5 B8 166.2(5)
B4 B1 B5 B9 -90.8(5)
B3 B1 B5 B9 -33.3(6)
B2 B1 B5 B9 23.7(5)
Cu1 B1 B5 B9 99.4(4)
B3 B1 B5 B4 57.4(4)
B2 B1 B5 B4 114.4(5)
Cu1 B1 B5 B4 -169.9(4)
B4 B1 B5 B2 -114.4(5)
B3 B1 B5 B2 -57.0(4)
Cu1 B1 B5 B2 75.7(3)
B4 B1 B5 Cu1 169.9(4)
B3 B1 B5 Cu1 -132.7(4)
B2 B1 B5 Cu1 -75.7(3)
B8 B4 B5 B1 -153.9(5)
B7 B4 B5 B1 -109.3(5)
B3 B4 B5 B1 -50.2(4)
B1 B4 B5 B8 153.9(5)
B7 B4 B5 B8 44.6(4)
B3 B4 B5 B8 103.8(4)
B1 B4 B5 B9 108.3(5)
B8 B4 B5 B9 -45.6(4)
B7 B4 B5 B9 -1.0(5)
B3 B4 B5 B9 58.2(5)
B1 B4 B5 B2 50.0(4)
B8 B4 B5 B2 -104.0(4)
B7 B4 B5 B2 -59.4(4)
B3 B4 B5 B2 -0.2(4)
B1 B4 B5 Cu1 -11.8(5)
B8 B4 B5 Cu1 -165.7(6)
B7 B4 B5 Cu1 -121.1(5)
B3 B4 B5 Cu1 -61.9(5)
B6 B2 B5 B1 108.8(5)
B9 B2 B5 B1 154.3(5)
B3 B2 B5 B1 50.0(4)
Cu1 B2 B5 B1 -79.7(4)
B1 B2 B5 B8 -108.3(5)
B6 B2 B5 B8 0.5(5)
B9 B2 B5 B8 46.1(4)
B3 B2 B5 B8 -58.2(4)
Cu1 B2 B5 B8 172.0(4)
B1 B2 B5 B9 -154.3(5)
B6 B2 B5 B9 -45.5(4)
B3 B2 B5 B9 -104.3(4)
Cu1 B2 B5 B9 125.9(3)
B1 B2 B5 B4 -49.8(4)
B6 B2 B5 B4 59.0(4)
B9 B2 B5 B4 104.5(4)
B3 B2 B5 B4 0.2(4)
Cu1 B2 B5 B4 -129.6(4)
B1 B2 B5 Cu1 79.7(4)
B6 B2 B5 Cu1 -171.5(4)
B9 B2 B5 Cu1 -125.9(3)
B3 B2 B5 Cu1 129.8(3)
N1 Cu1 B5 B1 -58.7(6)
N2 Cu1 B5 B1 166.2(3)
B2 Cu1 B5 B1 61.8(4)
N1 Cu1 B5 B8 -157.7(17)
N2 Cu1 B5 B8 67.1(19)
B1 Cu1 B5 B8 -99(2)
B2 Cu1 B5 B8 -37.2(18)
N1 Cu1 B5 B9 -166.8(4)
N2 Cu1 B5 B9 58.1(4)
B1 Cu1 B5 B9 -108.1(5)
B2 Cu1 B5 B9 -46.3(3)
N1 Cu1 B5 B4 -48.2(8)
N2 Cu1 B5 B4 176.7(4)
B1 Cu1 B5 B4 10.5(4)
B2 Cu1 B5 B4 72.3(5)
N1 Cu1 B5 B2 -120.5(5)
N2 Cu1 B5 B2 104.3(3)
B1 Cu1 B5 B2 -61.8(4)
B1 B2 B6 B10 80.1(6)
B9 B2 B6 B10 -22.2(5)
B3 B2 B6 B10 104.2(5)
B5 B2 B6 B10 21.8(6)
Cu1 B2 B6 B10 -2.1(15)
B1 B2 B6 B3 -24.1(5)
B9 B2 B6 B3 -126.4(5)
B5 B2 B6 B3 -82.5(4)
Cu1 B2 B6 B3 -106.4(13)
B1 B2 B6 B9 102.3(5)
B3 B2 B6 B9 126.4(5)
B5 B2 B6 B9 43.9(4)
Cu1 B2 B6 B9 20.0(12)
B1 B2 B6 B7 20.3(6)
B9 B2 B6 B7 -82.0(4)
B3 B2 B6 B7 44.4(4)
B5 B2 B6 B7 -38.0(5)
Cu1 B2 B6 B7 -61.9(14)
B1 B2 B6 Cu2 -168.7(11)
B9 B2 B6 Cu2 89.0(13)
B3 B2 B6 Cu2 -144.6(13)
B5 B2 B6 Cu2 132.9(12)
Cu1 B2 B6 Cu2 109.0(14)
B1 B3 B6 B10 -80.9(6)
B7 B3 B6 B10 22.4(5)
B2 B3 B6 B10 -105.5(5)
B4 B3 B6 B10 -22.3(6)
B1 B3 B6 B2 24.6(5)
B7 B3 B6 B2 127.9(4)
B4 B3 B6 B2 83.2(4)
B1 B3 B6 B9 -21.2(6)
B7 B3 B6 B9 82.1(4)
B2 B3 B6 B9 -45.8(4)
B4 B3 B6 B9 37.4(5)
B1 B3 B6 B7 -103.3(6)
B2 B3 B6 B7 -127.9(4)
B4 B3 B6 B7 -44.7(4)
B1 B3 B6 Cu2 -171.7(5)
B7 B3 B6 Cu2 -68.4(6)
B2 B3 B6 Cu2 163.7(6)
B4 B3 B6 Cu2 -113.1(5)
N4 Cu2 B6 B10 70.2(6)
N3 Cu2 B6 B10 -95.4(4)
N4 Cu2 B6 B2 -47.5(15)
N3 Cu2 B6 B2 146.8(12)
B10 Cu2 B6 B2 -117.8(14)
N4 Cu2 B6 B3 177.6(5)
N3 Cu2 B6 B3 12.0(7)
B10 Cu2 B6 B3 107.4(7)
N4 Cu2 B6 B9 30.4(7)
N3 Cu2 B6 B9 -135.3(4)
B10 Cu2 B6 B9 -39.9(4)
N4 Cu2 B6 B7 123.6(5)
N3 Cu2 B6 B7 -42.0(4)
B10 Cu2 B6 B7 53.4(4)
B1 B4 B7 B10 -81.0(6)
B8 B4 B7 B10 24.1(5)
B5 B4 B7 B10 -20.1(6)
B3 B4 B7 B10 -103.7(5)
B1 B4 B7 B8 -105.1(5)
B5 B4 B7 B8 -44.2(4)
B3 B4 B7 B8 -127.8(4)
B1 B4 B7 B3 22.7(5)
B8 B4 B7 B3 127.8(4)
B5 B4 B7 B3 83.6(4)
B1 B4 B7 B6 -21.9(6)
B8 B4 B7 B6 83.2(4)
B5 B4 B7 B6 38.9(5)
B3 B4 B7 B6 -44.6(4)
B1 B3 B7 B10 82.0(6)
B6 B3 B7 B10 -22.2(5)
B2 B3 B7 B10 21.6(6)
B4 B3 B7 B10 104.3(5)
B1 B3 B7 B4 -22.3(5)
B6 B3 B7 B4 -126.5(4)
B2 B3 B7 B4 -82.8(4)
B1 B3 B7 B8 21.8(6)
B6 B3 B7 B8 -82.4(4)
B2 B3 B7 B8 -38.6(5)
B4 B3 B7 B8 44.1(4)
B1 B3 B7 B6 104.2(5)
B2 B3 B7 B6 43.7(4)
B4 B3 B7 B6 126.5(4)
B2 B6 B7 B10 110.0(5)
B3 B6 B7 B10 155.4(5)
B9 B6 B7 B10 50.6(4)
Cu2 B6 B7 B10 -66.9(4)
B10 B6 B7 B4 -109.4(5)
B2 B6 B7 B4 0.5(5)
B3 B6 B7 B4 46.0(4)
B9 B6 B7 B4 -58.8(4)
Cu2 B6 B7 B4 -176.3(4)
B10 B6 B7 B8 -50.8(4)
B2 B6 B7 B8 59.2(5)
B3 B6 B7 B8 104.6(4)
B9 B6 B7 B8 -0.2(4)
Cu2 B6 B7 B8 -117.7(4)
B10 B6 B7 B3 -155.4(5)
B2 B6 B7 B3 -45.5(4)
B9 B6 B7 B3 -104.8(4)
Cu2 B6 B7 B3 137.7(4)
B1 B4 B8 B10 79.5(6)
B7 B4 B8 B10 -24.4(4)
B5 B4 B8 B10 103.6(5)
B3 B4 B8 B10 19.9(6)
B1 B4 B8 B5 -24.1(5)
B7 B4 B8 B5 -128.0(5)
B3 B4 B8 B5 -83.7(4)
B1 B4 B8 B7 103.9(6)
B5 B4 B8 B7 128.0(5)
B3 B4 B8 B7 44.3(4)
B1 B4 B8 B9 20.2(6)
B7 B4 B8 B9 -83.7(4)
B5 B4 B8 B9 44.3(4)
B3 B4 B8 B9 -39.4(5)
B1 B5 B8 B10 -81.8(6)
B9 B5 B8 B10 22.2(4)
B4 B5 B8 B10 -105.2(5)
B2 B5 B8 B10 -22.6(6)
Cu1 B5 B8 B10 12(2)
B1 B5 B8 B4 23.4(5)
B9 B5 B8 B4 127.4(5)
B2 B5 B8 B4 82.6(4)
Cu1 B5 B8 B4 117.5(19)
B1 B5 B8 B7 -21.2(6)
B9 B5 B8 B7 82.8(4)
B4 B5 B8 B7 -44.6(4)
B2 B5 B8 B7 38.1(5)
Cu1 B5 B8 B7 73(2)
B1 B5 B8 B9 -104.0(5)
B4 B5 B8 B9 -127.4(5)
B2 B5 B8 B9 -44.8(4)
Cu1 B5 B8 B9 -9.9(18)
B4 B7 B8 B10 153.5(5)
B3 B7 B8 B10 108.3(5)
B6 B7 B8 B10 50.2(4)
B10 B7 B8 B4 -153.5(5)
B3 B7 B8 B4 -45.2(4)
B6 B7 B8 B4 -103.3(4)
B10 B7 B8 B5 -108.6(5)
B4 B7 B8 B5 45.0(4)
B3 B7 B8 B5 -0.3(5)
B6 B7 B8 B5 -58.4(5)
B10 B7 B8 B9 -50.0(4)
B4 B7 B8 B9 103.5(4)
B3 B7 B8 B9 58.3(4)
B6 B7 B8 B9 0.2(4)
B1 B5 B9 B10 81.3(6)
B8 B5 B9 B10 -22.2(5)
B4 B5 B9 B10 22.1(6)
B2 B5 B9 B10 104.4(5)
Cu1 B5 B9 B10 155.5(4)
B1 B5 B9 B2 -23.1(5)
B8 B5 B9 B2 -126.7(4)
B4 B5 B9 B2 -82.3(4)
Cu1 B5 B9 B2 51.0(3)
B1 B5 B9 B6 21.4(6)
B8 B5 B9 B6 -82.1(4)
B4 B5 B9 B6 -37.8(5)
B2 B5 B9 B6 44.6(4)
Cu1 B5 B9 B6 95.6(4)
B1 B5 B9 B8 103.5(5)
B4 B5 B9 B8 44.3(4)
B2 B5 B9 B8 126.7(4)
Cu1 B5 B9 B8 177.7(4)
B1 B2 B9 B10 -81.9(6)
B6 B2 B9 B10 22.0(5)
B3 B2 B9 B10 -23.1(6)
B5 B2 B9 B10 -104.7(5)
Cu1 B2 B9 B10 -151.5(4)
B1 B2 B9 B5 22.8(4)
B6 B2 B9 B5 126.7(4)
B3 B2 B9 B5 81.6(4)
Cu1 B2 B9 B5 -46.8(3)
B1 B2 B9 B6 -104.0(5)
B3 B2 B9 B6 -45.1(4)
B5 B2 B9 B6 -126.7(4)
Cu1 B2 B9 B6 -173.5(4)
B1 B2 B9 B8 -22.2(6)
B6 B2 B9 B8 81.8(4)
B3 B2 B9 B8 36.6(5)
B5 B2 B9 B8 -45.0(4)
Cu1 B2 B9 B8 -91.7(4)
B2 B6 B9 B10 -155.8(5)
B3 B6 B9 B10 -109.3(5)
B7 B6 B9 B10 -50.5(4)
Cu2 B6 B9 B10 47.2(4)
B10 B6 B9 B5 109.1(5)
B2 B6 B9 B5 -46.7(4)
B3 B6 B9 B5 -0.3(5)
B7 B6 B9 B5 58.5(5)
Cu2 B6 B9 B5 156.3(4)
B10 B6 B9 B2 155.8(5)
B3 B6 B9 B2 46.5(4)
B7 B6 B9 B2 105.3(4)
Cu2 B6 B9 B2 -157.0(5)
B10 B6 B9 B8 50.7(4)
B2 B6 B9 B8 -105.1(4)
B3 B6 B9 B8 -58.6(5)
B7 B6 B9 B8 0.2(4)
Cu2 B6 B9 B8 97.9(4)
B4 B8 B9 B10 110.3(5)
B5 B8 B9 B10 155.5(5)
B7 B8 B9 B10 50.7(4)
B10 B8 B9 B5 -155.5(5)
B4 B8 B9 B5 -45.2(4)
B7 B8 B9 B5 -104.8(4)
B10 B8 B9 B2 -108.7(5)
B4 B8 B9 B2 1.6(5)
B5 B8 B9 B2 46.9(4)
B7 B8 B9 B2 -58.0(4)
B10 B8 B9 B6 -50.9(4)
B4 B8 B9 B6 59.4(5)
B5 B8 B9 B6 104.6(4)
B7 B8 B9 B6 -0.2(4)
B2 B6 B10 B9 22.9(5)
B3 B6 B10 B9 90.6(5)
B7 B6 B10 B9 113.6(4)
Cu2 B6 B10 B9 -137.5(4)
B2 B6 B10 B7 -90.7(5)
B3 B6 B10 B7 -23.0(5)
B9 B6 B10 B7 -113.6(4)
Cu2 B6 B10 B7 108.9(3)
B2 B6 B10 B8 -34.6(6)
B3 B6 B10 B8 33.1(6)
B9 B6 B10 B8 -57.5(4)
B7 B6 B10 B8 56.1(4)
Cu2 B6 B10 B8 165.0(4)
B2 B6 B10 Cu2 160.4(5)
B3 B6 B10 Cu2 -131.9(5)
B9 B6 B10 Cu2 137.5(4)
B7 B6 B10 Cu2 -108.9(3)
B5 B9 B10 B6 -90.7(5)
B2 B9 B10 B6 -22.3(5)
B8 B9 B10 B6 -113.4(4)
B5 B9 B10 B7 -33.1(6)
B2 B9 B10 B7 35.2(6)
B6 B9 B10 B7 57.5(4)
B8 B9 B10 B7 -55.8(4)
B5 B9 B10 B8 22.7(5)
B2 B9 B10 B8 91.1(5)
B6 B9 B10 B8 113.4(4)
B5 B9 B10 Cu2 -130.0(4)
B2 B9 B10 Cu2 -61.6(5)
B6 B9 B10 Cu2 -39.3(3)
B8 B9 B10 Cu2 -152.7(5)
B4 B7 B10 B6 89.4(5)
B8 B7 B10 B6 113.9(4)
B3 B7 B10 B6 22.6(5)
B4 B7 B10 B9 32.3(6)
B8 B7 B10 B9 56.8(4)
B3 B7 B10 B9 -34.5(6)
B6 B7 B10 B9 -57.1(4)
B4 B7 B10 B8 -24.5(5)
B3 B7 B10 B8 -91.3(5)
B6 B7 B10 B8 -113.9(4)
B4 B7 B10 Cu2 144.9(4)
B8 B7 B10 Cu2 169.4(4)
B3 B7 B10 Cu2 78.2(5)
B6 B7 B10 Cu2 55.5(3)
B4 B8 B10 B6 -32.3(6)
B5 B8 B10 B6 34.5(6)
B7 B8 B10 B6 -57.2(4)
B9 B8 B10 B6 57.2(4)
B4 B8 B10 B9 -89.5(5)
B5 B8 B10 B9 -22.7(5)
B7 B8 B10 B9 -114.4(4)
B4 B8 B10 B7 24.9(5)
B5 B8 B10 B7 91.7(5)
B9 B8 B10 B7 114.4(4)
B4 B8 B10 Cu2 -0.5(12)
B5 B8 B10 Cu2 66.3(11)
B7 B8 B10 Cu2 -25.4(9)
B9 B8 B10 Cu2 89.0(10)
N4 Cu2 B10 B6 -148.1(3)
N3 Cu2 B10 B6 114.7(3)
N4 Cu2 B10 B9 -106.9(4)
N3 Cu2 B10 B9 155.9(4)
B6 Cu2 B10 B9 41.2(4)
N4 Cu2 B10 B7 152.4(3)
N3 Cu2 B10 B7 55.2(4)
B6 Cu2 B10 B7 -59.5(4)
N4 Cu2 B10 B8 175.1(9)
N3 Cu2 B10 B8 77.9(10)
B6 Cu2 B10 B8 -36.8(9)
N2 Cu1 N1 C1 179.0(5)
B5 Cu1 N1 C1 37.2(8)
B1 Cu1 N1 C1 -6.1(6)
B2 Cu1 N1 C1 -57.4(6)
N2 Cu1 N1 C5 -2.5(4)
B5 Cu1 N1 C5 -144.3(5)
B1 Cu1 N1 C5 172.4(4)
B2 Cu1 N1 C5 121.1(4)
N1 Cu1 N2 C10 -177.4(6)
B5 Cu1 N2 C10 -16.6(6)
B1 Cu1 N2 C10 17.9(13)
B2 Cu1 N2 C10 42.0(6)
N1 Cu1 N2 C6 0.6(4)
B5 Cu1 N2 C6 161.3(4)
B1 Cu1 N2 C6 -164.1(8)
B2 Cu1 N2 C6 -140.0(4)
N4 Cu2 N3 C11 174.3(6)
B6 Cu2 N3 C11 -12.7(7)
B10 Cu2 N3 C11 -65.6(6)
N4 Cu2 N3 C15 -11.6(4)
B6 Cu2 N3 C15 161.4(4)
B10 Cu2 N3 C15 108.5(4)
N3 Cu2 N4 C20 -177.6(6)
B6 Cu2 N4 C20 14.0(9)
B10 Cu2 N4 C20 64.2(6)
N3 Cu2 N4 C16 13.2(4)
B6 Cu2 N4 C16 -155.3(5)
B10 Cu2 N4 C16 -105.1(5)
C5 N1 C1 C2 -2.8(9)
Cu1 N1 C1 C2 175.7(5)
N1 C1 C2 C3 1.5(9)
C1 C2 C3 C4 -0.1(9)
C2 C3 C4 C5 0.1(9)
C1 N1 C5 C4 2.6(8)
Cu1 N1 C5 C4 -176.0(4)
C1 N1 C5 C6 -177.5(5)
Cu1 N1 C5 C6 3.8(6)
C3 C4 C5 N1 -1.3(9)
C3 C4 C5 C6 178.9(5)
C10 N2 C6 C7 -1.3(9)
Cu1 N2 C6 C7 -179.4(5)
C10 N2 C6 C5 179.4(5)
Cu1 N2 C6 C5 1.3(6)
N1 C5 C6 N2 -3.4(7)
C4 C5 C6 N2 176.4(6)
N1 C5 C6 C7 177.3(5)
C4 C5 C6 C7 -2.9(9)
N2 C6 C7 C8 2.2(9)
C5 C6 C7 C8 -178.6(5)
C6 C7 C8 C9 -2.0(9)
C7 C8 C9 C10 1.1(9)
C6 N2 C10 C9 0.4(9)
Cu1 N2 C10 C9 178.2(5)
C8 C9 C10 N2 -0.2(9)
C15 N3 C11 C12 -2.8(9)
Cu2 N3 C11 C12 170.9(5)
N3 C11 C12 C13 2.3(10)
C11 C12 C13 C14 0.7(10)
C12 C13 C14 C15 -2.9(9)
C11 N3 C15 C14 0.4(9)
Cu2 N3 C15 C14 -174.3(5)
C11 N3 C15 C16 -177.1(6)
Cu2 N3 C15 C16 8.2(7)
C13 C14 C15 N3 2.4(9)
C13 C14 C15 C16 179.8(6)
C20 N4 C16 C17 -4.2(9)
Cu2 N4 C16 C17 166.2(5)
C20 N4 C16 C15 176.9(5)
Cu2 N4 C16 C15 -12.7(7)
N3 C15 C16 N4 2.9(8)
C14 C15 C16 N4 -174.6(6)
N3 C15 C16 C17 -175.9(6)
C14 C15 C16 C17 6.5(10)
N4 C16 C17 C18 1.8(9)
C15 C16 C17 C18 -179.4(6)
C16 C17 C18 C19 1.6(10)
C17 C18 C19 C20 -2.5(10)
C16 N4 C20 C19 3.3(10)
Cu2 N4 C20 C19 -165.3(5)
C18 C19 C20 N4 0.1(10)
